data_7028006
loop_
_publ_author_name
'McKinney, James D.'
'Chen, Hongli'
'Hamor, Thomas A.'
'Paxton, Keith'
'Jones, Christopher J.'

_publ_section_title
;
 Transition metal complexes containing the
 1,2-dicarba-closo-dodecaborane-1,2-dithiolate ligand: crystal structures
 of [4-MeC5H4NMe]2[Pd(S2C2B10H10)I2],
 [NEt3H][Mo(\h5-C5H5)(NO)(S2C2B10H10)I],
 [NBu4][Re(&#xE006;O)(S2C2B10H10)2] and
 [4-MeC5H4NMe]2[{Mo(&#xE006;O)(\m-O)(S2C2B10H10)}2]
;
_journal_issue 13
_journal_name_full 'Journal of the Chemical Society, Dalton Transactions'
_journal_page_first 2163
_journal_paper_doi 10.1039/a802446d
_journal_year 1998
_chemical_formula_sum 'C13 H31 B10 I Mo N2 O S2'
_chemical_formula_weight 626.46
_chemical_name_systematic
; 
 ? 
;
_space_group_IT_number 19
_symmetry_space_group_name_Hall 'P 2ac 2ab'
_symmetry_space_group_name_H-M 'P 21 21 21'
_atom_sites_solution_hydrogens geom
_atom_sites_solution_primary direct
_atom_sites_solution_secondary difmap
_audit_creation_method SHELXL
_cell_angle_alpha 90.00
_cell_angle_beta 90.00
_cell_angle_gamma 90.00
_cell_formula_units_Z 4
_cell_length_a 14.222(3)
_cell_length_b 16.514(3)
_cell_length_c 10.959(3)
_cell_measurement_reflns_used 15230
_cell_measurement_temperature 293(2)
_cell_measurement_theta_max 25.2
_cell_measurement_theta_min 1.9
_cell_volume 2573.9(10)
_computing_structure_refinement 'SHELXL-93 (Sheldrick, 1993)'
_computing_structure_solution texsan
_diffrn_ambient_temperature 293(2)
_diffrn_measurement_device 'area detector diffractometer'
_diffrn_radiation_monochromator graphite
_diffrn_radiation_source 'rotating anode'
_diffrn_radiation_type MoKa
_diffrn_radiation_wavelength 0.7107
_diffrn_reflns_av_R_equivalents 0.0448
_diffrn_reflns_av_sigmaI/netI 0.0353
_diffrn_reflns_limit_h_max 17
_diffrn_reflns_limit_h_min -17
_diffrn_reflns_limit_k_max 19
_diffrn_reflns_limit_k_min -19
_diffrn_reflns_limit_l_max 13
_diffrn_reflns_limit_l_min -13
_diffrn_reflns_number 15230
_diffrn_reflns_theta_max 25.19
_diffrn_reflns_theta_min 1.89
_exptl_absorpt_coefficient_mu 1.881
_exptl_crystal_density_diffrn 1.617
_exptl_crystal_F_000 1232
_exptl_crystal_size_max 0.2
_exptl_crystal_size_mid 0.15
_exptl_crystal_size_min 0.15
_refine_diff_density_max 0.541
_refine_diff_density_min -0.500
_refine_diff_density_rms 0.086
_refine_ls_abs_structure_details 'Flack H D (1983), Acta Cryst. A39, 876-881'
_refine_ls_abs_structure_Flack 0.01(3)
_refine_ls_extinction_method none
_refine_ls_goodness_of_fit_all 1.181
_refine_ls_goodness_of_fit_obs 1.183
_refine_ls_hydrogen_treatment riding
_refine_ls_matrix_type full
_refine_ls_number_parameters 271
_refine_ls_number_reflns 4464
_refine_ls_number_restraints 0
_refine_ls_restrained_S_all 1.181
_refine_ls_restrained_S_obs 1.183
_refine_ls_R_factor_all 0.0533
_refine_ls_R_factor_obs 0.0494
_refine_ls_shift/esd_max 0.002
_refine_ls_shift/esd_mean 0.000
_refine_ls_structure_factor_coef Fsqd
_refine_ls_weighting_details 'w=1/[s^2^(Fo^2^)+( 0.0151P)^2^+7.4041P] where P=(Fo^2^+2Fc^2^)/3'
_refine_ls_weighting_scheme calc
_refine_ls_wR_factor_all 0.0869
_refine_ls_wR_factor_obs 0.0853
_reflns_number_observed 4300
_reflns_number_total 4464
_reflns_observed_criterion >2sigma(I)
_cod_data_source_file D802446sup1.cif
_cod_data_source_block jamesn2
_cod_depositor_comments
;
The following automatic conversions were performed:

'_refine_ls_weighting_scheme' value 'calc w=1/[s^2^(Fo^2^)+(
0.0151P)^2^+7.4041P] where P=(Fo^2^+2Fc^2^)/3' was changed to 'calc'.
New tag '_refine_ls_weighting_details' was created. The value of the
new tag was set to 'w=1/[s^2^(Fo^2^)+( 0.0151P)^2^+7.4041P] where
P=(Fo^2^+2Fc^2^)/3'.

Automatic conversion script
Id: cif_fix_values 3143 2015-03-26 13:38:13Z robertas 
;
_cod_original_sg_symbol_H-M P2(1)2(1)2(1)
_cod_database_code 7028006

loop_
_symmetry_equiv_pos_as_xyz
'x, y, z'
'-x+1/2, -y, z+1/2'
'x+1/2, -y+1/2, -z'
'-x, y+1/2, -z+1/2'

loop_
_atom_site_aniso_label
_atom_site_aniso_U_11
_atom_site_aniso_U_22
_atom_site_aniso_U_33
_atom_site_aniso_U_23
_atom_site_aniso_U_13
_atom_site_aniso_U_12
Mo1 0.0494(4) 0.0389(3) 0.0318(3) -0.0007(3) -0.0028(3) 0.0021(3)
I1 0.0579(3) 0.0736(4) 0.0451(3) 0.0057(3) 0.0056(3) 0.0093(3)
S1 0.0686(13) 0.0406(10) 0.0297(9) 0.0018(7) -0.0018(9) 0.0086(9)
S2 0.0559(13) 0.0462(10) 0.0376(10) 0.0066(8) 0.0049(9) 0.0029(9)
O1 0.067(4) 0.091(4) 0.057(3) 0.009(3) -0.013(3) 0.021(4)
N1 0.052(4) 0.050(4) 0.039(3) 0.002(3) 0.001(3) 0.011(3)
C1 0.062(5) 0.041(4) 0.027(4) 0.006(3) -0.004(3) 0.002(4)
C2 0.058(5) 0.035(4) 0.032(4) 0.006(3) -0.002(3) 0.003(3)
B3 0.069(6) 0.038(5) 0.050(5) 0.008(4) -0.005(5) -0.004(4)
B4 0.079(7) 0.037(5) 0.052(5) -0.004(4) -0.002(5) -0.001(5)
B5 0.078(7) 0.048(5) 0.039(4) -0.006(4) 0.000(5) 0.001(5)
B6 0.066(6) 0.039(5) 0.031(4) -0.004(3) -0.010(4) -0.005(4)
B7 0.048(5) 0.043(4) 0.041(4) 0.004(4) -0.010(4) -0.005(4)
B8 0.058(6) 0.048(5) 0.040(5) 0.007(4) -0.012(4) -0.005(4)
B9 0.067(6) 0.043(5) 0.064(7) 0.004(5) -0.005(5) 0.013(5)
B10 0.074(7) 0.048(6) 0.059(6) -0.001(5) 0.009(5) 0.022(5)
B11 0.052(6) 0.053(6) 0.050(6) -0.001(4) 0.003(4) 0.005(5)
B12 0.063(6) 0.054(5) 0.053(6) 0.011(4) -0.006(5) 0.004(5)
C3 0.079(6) 0.062(5) 0.047(5) -0.014(4) -0.015(4) -0.017(5)
C4 0.056(5) 0.055(5) 0.063(5) -0.001(4) 0.003(4) -0.016(4)
C5 0.096(7) 0.050(5) 0.054(5) 0.008(4) 0.000(5) -0.016(5)
C6 0.074(6) 0.028(4) 0.126(9) -0.019(5) -0.016(7) -0.010(5)
C7 0.076(6) 0.063(6) 0.067(6) -0.039(5) 0.007(5) -0.022(5)
N2 0.095(7) 0.113(8) 0.103(8) 0.017(7) 0.006(7) -0.005(6)
C8 0.453(45) 0.521(51) 0.183(22) -0.137(25) -0.121(24) 0.431(44)
C9 0.208(17) 0.124(11) 0.081(8) -0.024(7) 0.032(11) -0.033(13)
C10 0.346(31) 0.139(15) 0.278(26) 0.018(16) -0.276(26) -0.002(18)
C11 0.272(25) 0.100(11) 0.256(24) 0.005(14) 0.112(21) -0.020(15)
C12 0.502(48) 0.042(8) 0.432(41) 0.048(16) -0.190(38) -0.086(16)
C13 0.178(14) 0.054(7) 0.138(12) 0.025(7) 0.046(11) -0.010(9)

loop_
_atom_site_label
_atom_site_type_symbol
_atom_site_fract_x
_atom_site_fract_y
_atom_site_fract_z
_atom_site_U_iso_or_equiv
_atom_site_thermal_displace_type
_atom_site_occupancy
_atom_site_calc_flag
_atom_site_refinement_flags
Mo1 Mo -0.09525(5) 0.20429(4) 1.02320(5) 0.04002(15) Uani 1 d .
I1 I -0.24219(4) 0.18601(3) 1.19703(4) 0.0589(2) Uani 1 d .
S1 S -0.0174(2) 0.13763(11) 0.8477(2) 0.0463(5) Uani 1 d .
S2 S -0.07514(15) 0.06547(12) 1.1135(2) 0.0466(5) Uani 1 d .
O1 O -0.2452(5) 0.2405(4) 0.8447(5) 0.072(2) Uani 1 d .
N1 N -0.1872(4) 0.2182(4) 0.9166(5) 0.047(2) Uani 1 d .
C1 C 0.0487(6) 0.0524(4) 0.9000(6) 0.043(2) Uani 1 d .
C2 C 0.0180(5) 0.0157(4) 1.0351(6) 0.042(2) Uani 1 d .
B3 B 0.0286(7) -0.0882(5) 1.0351(9) 0.052(2) Uani 1 d .
H3 H -0.0167(7) -0.1290(5) 1.0885(9) 0.063 Uiso 1 calc R
B4 B 0.0708(8) -0.1136(5) 0.8884(9) 0.056(2) Uani 1 d .
H4 H 0.0533(8) -0.1719(5) 0.8454(9) 0.067 Uiso 1 calc R
B5 B 0.0818(8) -0.0227(5) 0.8030(8) 0.055(2) Uani 1 d .
H5 H 0.0710(8) -0.0203(5) 0.7036(8) 0.066 Uiso 1 calc R
B6 B -0.0139(7) -0.0383(5) 0.9039(7) 0.045(2) Uani 1 d .
H6 H -0.0864(7) -0.0463(5) 0.8712(7) 0.054 Uiso 1 calc R
B7 B 0.1261(6) 0.0635(5) 1.0206(8) 0.044(2) Uani 1 d .
H7 H 0.1438(6) 0.1217(5) 1.0636(8) 0.053 Uiso 1 calc R
B8 B 0.1135(7) -0.0258(5) 1.1057(8) 0.049(2) Uani 1 d .
H8 H 0.1223(7) -0.0262(5) 1.2054(8) 0.058 Uiso 1 calc R
B9 B 0.1517(7) -0.1067(6) 1.0124(10) 0.058(3) Uani 1 d .
H9 H 0.1873(7) -0.1603(6) 1.0500(10) 0.070 Uiso 1 calc R
B10 B 0.1828(8) -0.0674(6) 0.8686(9) 0.060(3) Uani 1 d .
H10 H 0.2378(8) -0.0956(6) 0.8124(9) 0.072 Uiso 1 calc R
B11 B 0.1669(7) 0.0395(6) 0.8726(9) 0.052(2) Uani 1 d .
H11 H 0.2105(7) 0.0815(6) 0.8192(9) 0.062 Uiso 1 calc R
B12 B 0.2095(7) -0.0132(6) 1.0055(9) 0.057(3) Uani 1 d .
H12 H 0.2819(7) -0.0058(6) 1.0392(9) 0.068 Uiso 1 calc R
C3 C 0.0283(7) 0.2687(5) 1.1439(8) 0.063(2) Uani 1 d .
H3A H 0.0643(7) 0.2406(5) 1.2007(8) 0.075 Uiso 1 calc R
C4 C 0.0494(6) 0.2784(5) 1.0219(8) 0.058(2) Uani 1 d .
H4A H 0.1027(6) 0.2585(5) 0.9828(8) 0.070 Uiso 1 calc R
C5 C -0.0231(7) 0.3234(5) 0.9660(8) 0.067(2) Uani 1 d .
H5A H -0.0269(7) 0.3378(5) 0.8842(8) 0.080 Uiso 1 calc R
C6 C -0.0891(8) 0.3423(5) 1.0586(10) 0.076(3) Uani 1 d .
H6A H -0.1442(8) 0.3719(5) 1.0487(10) 0.091 Uiso 1 calc R
C7 C -0.0564(6) 0.3084(6) 1.1672(8) 0.069(3) Uani 1 d .
H7A H -0.0861(6) 0.3117(6) 1.2426(8) 0.082 Uiso 1 calc R
N2 N 0.8686(7) 0.0886(6) 0.4757(10) 0.104(3) Uani 1 d .
H2 H 0.8537(7) 0.1071(6) 0.3999(10) 0.125 Uiso 1 calc R
C8 C 0.8229(19) 0.1289(18) 0.5603(21) 0.386(28) Uani 1 d .
H8A H 0.8212(19) 0.0911(18) 0.6280(21) 0.463 Uiso 1 calc R
H8B H 0.8676(19) 0.1703(18) 0.5844(21) 0.463 Uiso 1 calc R
C9 C 0.7437(13) 0.1653(8) 0.5684(10) 0.138(6) Uani 1 d .
H9A H 0.7530(13) 0.2185(8) 0.6015(10) 0.206 Uiso 1 calc R
H9B H 0.7026(13) 0.1351(8) 0.6210(10) 0.206 Uiso 1 calc R
H9C H 0.7159(13) 0.1696(8) 0.4888(10) 0.206 Uiso 1 calc R
C10 C 0.9718(17) 0.0915(11) 0.4964(20) 0.254(15) Uani 1 d .
H10A H 0.9806(17) 0.0861(11) 0.5838(20) 0.305 Uiso 1 calc R
H10B H 0.9970(17) 0.0425(11) 0.4601(20) 0.305 Uiso 1 calc R
C11 C 1.0312(14) 0.1537(10) 0.4598(19) 0.209(11) Uani 1 d .
H11A H 1.0954(14) 0.1372(10) 0.4709(19) 0.314 Uiso 1 calc R
H11B H 1.0190(14) 0.2010(10) 0.5081(19) 0.314 Uiso 1 calc R
H11C H 1.0204(14) 0.1657(10) 0.3753(19) 0.314 Uiso 1 calc R
C12 C 0.8602(21) 0.0018(8) 0.4818(27) 0.325(21) Uani 1 d .
H12A H 0.9231(21) -0.0197(8) 0.4925(27) 0.390 Uiso 1 calc R
H12B H 0.8256(21) -0.0108(8) 0.5557(27) 0.390 Uiso 1 calc R
C13 C 0.8212(11) -0.0388(7) 0.3936(13) 0.123(5) Uani 1 d .
H13A H 0.7746(11) -0.0746(7) 0.4265(13) 0.185 Uiso 1 calc R
H13B H 0.8683(11) -0.0697(7) 0.3516(13) 0.185 Uiso 1 calc R
H13C H 0.7920(11) -0.0018(7) 0.3375(13) 0.185 Uiso 1 calc R

loop_
_atom_type_symbol
_atom_type_description
_atom_type_scat_dispersion_real
_atom_type_scat_dispersion_imag
_atom_type_scat_source
C C 0.0033 0.0016 'International Tables Vol C Tables 4.2.6.8 and 6.1.1.4'
H H 0.0000 0.0000 'International Tables Vol C Tables 4.2.6.8 and 6.1.1.4'
O O 0.0106 0.0060 'International Tables Vol C Tables 4.2.6.8 and 6.1.1.4'
N N 0.0061 0.0033 'International Tables Vol C Tables 4.2.6.8 and 6.1.1.4'
Mo Mo -1.6832 0.6857 'International Tables Vol C Tables 4.2.6.8 and 6.1.1.4'
S S 0.1246 0.1234 'International Tables Vol C Tables 4.2.6.8 and 6.1.1.4'
B B 0.0013 0.0007 'International Tables Vol C Tables 4.2.6.8 and 6.1.1.4'
I I -0.4742 1.8119 'International Tables Vol C Tables 4.2.6.8 and 6.1.1.4'

loop_
_geom_angle_atom_site_label_1
_geom_angle_atom_site_label_2
_geom_angle_atom_site_label_3
_geom_angle
N1 Mo1 C5 92.2(3)
N1 Mo1 C6 90.6(3)
C5 Mo1 C6 35.7(3)
N1 Mo1 C4 124.4(3)
C5 Mo1 C4 34.9(3)
C6 Mo1 C4 57.6(3)
N1 Mo1 C7 120.8(3)
C5 Mo1 C7 57.6(3)
C6 Mo1 C7 34.4(3)
C4 Mo1 C7 55.9(3)
N1 Mo1 C3 146.4(3)
C5 Mo1 C3 57.0(3)
C6 Mo1 C3 56.8(3)
C4 Mo1 C3 33.1(3)
C7 Mo1 C3 33.5(3)
N1 Mo1 S1 82.8(2)
C5 Mo1 S1 88.2(2)
C6 Mo1 S1 123.4(3)
C4 Mo1 S1 80.7(2)
C7 Mo1 S1 136.6(2)
C3 Mo1 S1 107.0(2)
N1 Mo1 S2 117.6(2)
C5 Mo1 S2 146.6(2)
C6 Mo1 S2 145.9(3)
C4 Mo1 S2 111.8(2)
C7 Mo1 S2 111.6(3)
C3 Mo1 S2 95.9(2)
S1 Mo1 S2 81.35(6)
N1 Mo1 I1 85.0(2)
C5 Mo1 I1 126.9(2)
C6 Mo1 I1 91.2(3)
C4 Mo1 I1 133.6(2)
C7 Mo1 I1 78.7(2)
C3 Mo1 I1 102.3(2)
S1 Mo1 I1 143.25(6)
S2 Mo1 I1 73.91(5)
C1 S1 Mo1 109.6(2)
C2 S2 Mo1 108.4(2)
O1 N1 Mo1 169.4(6)
C2 C1 B5 111.4(6)
C2 C1 B11 111.6(6)
B5 C1 B11 62.0(5)
C2 C1 B7 61.6(5)
B5 C1 B7 112.3(6)
B11 C1 B7 61.6(5)
C2 C1 B6 61.9(4)
B5 C1 B6 61.9(5)
B11 C1 B6 113.4(7)
B7 C1 B6 113.4(5)
C2 C1 S1 115.8(5)
B5 C1 S1 121.3(5)
B11 C1 S1 123.8(6)
B7 C1 S1 119.8(5)
B6 C1 S1 114.6(5)
C1 C2 B8 109.9(6)
C1 C2 B3 110.0(6)
B8 C2 B3 62.0(5)
C1 C2 B7 61.2(5)
B8 C2 B7 61.2(5)
B3 C2 B7 112.1(6)
C1 C2 B6 61.4(4)
B8 C2 B6 112.0(6)
B3 C2 B6 61.1(5)
B7 C2 B6 112.7(6)
C1 C2 S2 117.3(5)
B8 C2 S2 124.0(5)
B3 C2 S2 121.7(5)
B7 C2 S2 119.5(5)
B6 C2 S2 116.1(5)
C2 B3 B6 60.3(4)
C2 B3 B8 58.5(5)
B6 B3 B8 108.5(6)
C2 B3 B4 105.4(6)
B6 B3 B4 59.0(5)
B8 B3 B4 107.7(7)
C2 B3 B9 104.7(6)
B6 B3 B9 107.5(7)
B8 B3 B9 59.5(5)
B4 B3 B9 60.1(6)
B6 B4 B3 60.4(5)
B6 B4 B5 60.5(5)
B3 B4 B5 108.0(6)
B6 B4 B10 109.0(6)
B3 B4 B10 108.3(7)
B5 B4 B10 59.7(6)
B6 B4 B9 109.1(6)
B3 B4 B9 60.7(5)
B5 B4 B9 106.9(7)
B10 B4 B9 59.2(6)
C1 B5 B11 59.6(5)
C1 B5 B10 105.9(7)
B11 B5 B10 60.6(6)
C1 B5 B6 60.2(5)
B11 B5 B6 110.0(6)
B10 B5 B6 108.0(7)
C1 B5 B4 105.2(6)
B11 B5 B4 109.0(7)
B10 B5 B4 60.3(6)
B6 B5 B4 58.7(5)
B4 B6 C1 105.0(7)
B4 B6 C2 105.4(6)
C1 B6 C2 56.7(4)
B4 B6 B3 60.6(5)
C1 B6 B3 104.3(6)
C2 B6 B3 58.7(5)
B4 B6 B5 60.7(5)
C1 B6 B5 57.9(5)
C2 B6 B5 103.9(6)
B3 B6 B5 108.3(7)
C1 B7 C2 57.2(4)
C1 B7 B12 106.5(6)
C2 B7 B12 106.3(6)
C1 B7 B8 104.6(6)
C2 B7 B8 58.6(5)
B12 B7 B8 60.6(5)
C1 B7 B11 58.9(5)
C2 B7 B11 105.8(6)
B12 B7 B11 61.8(5)
B8 B7 B11 109.5(7)
C2 B8 B7 60.2(5)
C2 B8 B12 106.7(6)
B7 B8 B12 59.4(5)
C2 B8 B9 106.6(6)
B7 B8 B9 107.3(7)
B12 B8 B9 59.5(5)
C2 B8 B3 59.4(5)
B7 B8 B3 109.2(6)
B12 B8 B3 109.0(7)
B9 B8 B3 61.0(5)
B12 B9 B10 61.2(6)
B12 B9 B8 60.1(5)
B10 B9 B8 108.4(6)
B12 B9 B4 109.0(7)
B10 B9 B4 60.2(6)
B8 B9 B4 106.9(7)
B12 B9 B3 108.3(7)
B10 B9 B3 107.8(7)
B8 B9 B3 59.5(5)
B4 B9 B3 59.2(6)
B9 B10 B5 108.3(7)
B9 B10 B4 60.6(6)
B5 B10 B4 60.1(6)
B9 B10 B11 108.2(7)
B5 B10 B11 59.5(5)
B4 B10 B11 108.0(7)
B9 B10 B12 59.1(5)
B5 B10 B12 107.8(6)
B4 B10 B12 107.6(7)
B11 B10 B12 60.6(5)
C1 B11 B5 58.4(5)
C1 B11 B7 59.4(5)
B5 B11 B7 107.6(7)
C1 B11 B10 104.5(7)
B5 B11 B10 59.9(6)
B7 B11 B10 106.6(7)
C1 B11 B12 104.3(7)
B5 B11 B12 107.5(7)
B7 B11 B12 58.4(5)
B10 B11 B12 59.9(5)
B7 B12 B9 108.5(7)
B7 B12 B8 60.0(5)
B9 B12 B8 60.4(5)
B7 B12 B10 107.4(7)
B9 B12 B10 59.6(6)
B8 B12 B10 107.4(7)
B7 B12 B11 59.8(5)
B9 B12 B11 107.6(7)
B8 B12 B11 107.4(7)
B10 B12 B11 59.5(5)
C4 C3 C7 108.1(8)
C4 C3 Mo1 71.5(5)
C7 C3 Mo1 71.5(5)
C3 C4 C5 108.9(8)
C3 C4 Mo1 75.4(5)
C5 C4 Mo1 69.1(4)
C4 C5 C6 106.8(8)
C4 C5 Mo1 76.0(5)
C6 C5 Mo1 72.5(5)
C7 C6 C5 107.6(9)
C7 C6 Mo1 76.1(5)
C5 C6 Mo1 71.8(5)
C3 C7 C6 108.7(8)
C3 C7 Mo1 75.0(4)
C6 C7 Mo1 69.5(4)
C8 N2 C12 115.5(20)
C8 N2 C10 111.4(17)
C12 N2 C10 96.1(15)
C9 C8 N2 136.3(20)
C11 C10 N2 125.5(16)
C13 C12 N2 120.9(20)

loop_
_geom_bond_atom_site_label_1
_geom_bond_atom_site_label_2
_geom_bond_distance
Mo1 N1 1.768(6)
Mo1 C5 2.305(8)
Mo1 C6 2.313(7)
Mo1 C4 2.394(8)
Mo1 C7 2.398(7)
Mo1 C3 2.443(8)
Mo1 S1 2.477(2)
Mo1 S2 2.514(2)
Mo1 I1 2.8438(9)
S1 C1 1.787(7)
S2 C2 1.780(8)
O1 N1 1.200(7)
C1 C2 1.659(9)
C1 B5 1.700(11)
C1 B11 1.720(13)
C1 B7 1.730(11)
C1 B6 1.743(11)
C2 B8 1.707(11)
C2 B3 1.722(11)
C2 B7 1.737(11)
C2 B6 1.751(10)
B3 B6 1.765(12)
B3 B8 1.767(13)
B3 B4 1.768(13)
B3 B9 1.795(13)
B4 B6 1.740(13)
B4 B5 1.775(13)
B4 B10 1.778(15)
B4 B9 1.785(14)
B5 B11 1.762(14)
B5 B10 1.768(14)
B5 B6 1.771(14)
B7 B12 1.742(13)
B7 B8 1.753(11)
B7 B11 1.767(13)
B8 B12 1.764(14)
B8 B9 1.768(13)
B9 B12 1.751(13)
B9 B10 1.761(14)
B10 B11 1.780(13)
B10 B12 1.788(14)
B11 B12 1.801(13)
C3 C4 1.380(12)
C3 C7 1.395(12)
C4 C5 1.411(12)
C5 C6 1.416(13)
C6 C7 1.395(12)
N2 C8 1.31(2)
N2 C12 1.44(2)
N2 C10 1.49(2)
C8 C9 1.28(2)
C10 C11 1.39(2)
C12 C13 1.30(2)

loop_
_geom_torsion_atom_site_label_1
_geom_torsion_atom_site_label_2
_geom_torsion_atom_site_label_3
_geom_torsion_atom_site_label_4
_geom_torsion
N1 Mo1 S1 C1 -142.9(3)
C5 Mo1 S1 C1 124.6(4)
C6 Mo1 S1 C1 131.1(4)
C4 Mo1 S1 C1 90.4(4)
C7 Mo1 S1 C1 88.9(5)
C3 Mo1 S1 C1 70.0(4)
S2 Mo1 S1 C1 -23.5(3)
I1 Mo1 S1 C1 -71.3(3)
N1 Mo1 S2 C2 99.9(3)
C5 Mo1 S2 C2 -50.6(5)
C6 Mo1 S2 C2 -117.6(6)
C4 Mo1 S2 C2 -53.6(4)
C7 Mo1 S2 C2 -114.2(3)
C3 Mo1 S2 C2 -83.6(3)
S1 Mo1 S2 C2 22.7(3)
I1 Mo1 S2 C2 175.3(3)
C5 Mo1 N1 O1 -20.3(30)
C6 Mo1 N1 O1 15.4(30)
C4 Mo1 N1 O1 -34.7(31)
C7 Mo1 N1 O1 32.8(31)
C3 Mo1 N1 O1 1.8(33)
S1 Mo1 N1 O1 -108.2(30)
S2 Mo1 N1 O1 175.5(29)
I1 Mo1 N1 O1 106.5(30)
Mo1 S1 C1 C2 20.4(6)
Mo1 S1 C1 B5 160.5(6)
Mo1 S1 C1 B11 -124.2(5)
Mo1 S1 C1 B7 -50.2(6)
Mo1 S1 C1 B6 89.7(5)
B5 C1 C2 B8 66.2(8)
B11 C1 C2 B8 -1.0(8)
B7 C1 C2 B8 -38.4(6)
B6 C1 C2 B8 104.8(6)
S1 C1 C2 B8 -149.8(5)
B5 C1 C2 B3 -0.3(9)
B11 C1 C2 B3 -67.5(8)
B7 C1 C2 B3 -104.9(7)
B6 C1 C2 B3 38.3(6)
S1 C1 C2 B3 143.7(5)
B5 C1 C2 B7 104.6(7)
B11 C1 C2 B7 37.4(6)
B7 C1 C2 B7 0.000(1)
B6 C1 C2 B7 143.2(6)
S1 C1 C2 B7 -111.5(6)
B5 C1 C2 B6 -38.6(7)
B11 C1 C2 B6 -105.8(7)
B7 C1 C2 B6 -143.2(6)
B6 C1 C2 B6 0.0
S1 C1 C2 B6 105.4(6)
B5 C1 C2 S2 -145.0(6)
B11 C1 C2 S2 147.8(6)
B7 C1 C2 S2 110.4(6)
B6 C1 C2 S2 -106.4(6)
S1 C1 C2 S2 -1.0(7)
Mo1 S2 C2 C1 -18.5(6)
Mo1 S2 C2 B8 125.6(5)
Mo1 S2 C2 B3 -158.8(5)
Mo1 S2 C2 B7 52.2(6)
Mo1 S2 C2 B6 -88.1(5)
C1 C2 B3 B6 -38.5(6)
B8 C2 B3 B6 -141.0(7)
B7 C2 B3 B6 -104.5(7)
B6 C2 B3 B6 0.000(2)
S2 C2 B3 B6 104.4(7)
C1 C2 B3 B8 102.6(7)
B8 C2 B3 B8 0.000(2)
B7 C2 B3 B8 36.5(6)
B6 C2 B3 B8 141.0(7)
S2 C2 B3 B8 -114.6(6)
C1 C2 B3 B4 1.0(8)
B8 C2 B3 B4 -101.6(7)
B7 C2 B3 B4 -65.1(8)
B6 C2 B3 B4 39.5(6)
S2 C2 B3 B4 143.9(6)
C1 C2 B3 B9 63.5(8)
B8 C2 B3 B9 -39.1(6)
B7 C2 B3 B9 -2.6(9)
B6 C2 B3 B9 101.9(8)
S2 C2 B3 B9 -153.7(6)
C2 B3 B4 B6 -40.1(6)
B6 B3 B4 B6 0.000(4)
B8 B3 B4 B6 -101.4(7)
B9 B3 B4 B6 -138.5(7)
C2 B3 B4 B5 -1.3(9)
B6 B3 B4 B5 38.8(7)
B8 B3 B4 B5 -62.6(9)
B9 B3 B4 B5 -99.7(8)
C2 B3 B4 B10 61.8(8)
B6 B3 B4 B10 101.9(7)
B8 B3 B4 B10 0.5(8)
B9 B3 B4 B10 -36.6(6)
C2 B3 B4 B9 98.4(7)
B6 B3 B4 B9 138.5(7)
B8 B3 B4 B9 37.1(6)
B9 B3 B4 B9 0.000(3)
C2 C1 B5 B11 -103.9(7)
B11 C1 B5 B11 0.000(2)
B7 C1 B5 B11 -36.9(6)
B6 C1 B5 B11 -142.5(7)
S1 C1 B5 B11 114.4(7)
C2 C1 B5 B10 -63.4(8)
B11 C1 B5 B10 40.5(6)
B7 C1 B5 B10 3.6(9)
B6 C1 B5 B10 -102.0(7)
S1 C1 B5 B10 154.9(6)
C2 C1 B5 B6 38.6(6)
B11 C1 B5 B6 142.5(7)
B7 C1 B5 B6 105.6(6)
B6 C1 B5 B6 0.0
S1 C1 B5 B6 -103.1(7)
C2 C1 B5 B4 -0.6(9)
B11 C1 B5 B4 103.3(8)
B7 C1 B5 B4 66.4(8)
B6 C1 B5 B4 -39.2(6)
S1 C1 B5 B4 -142.3(6)
B6 B4 B5 C1 39.9(6)
B3 B4 B5 C1 1.2(10)
B10 B4 B5 C1 -99.9(7)
B9 B4 B5 C1 -62.8(9)
B6 B4 B5 B11 102.4(7)
B3 B4 B5 B11 63.7(9)
B10 B4 B5 B11 -37.4(7)
B9 B4 B5 B11 -0.3(9)
B6 B4 B5 B10 139.8(7)
B3 B4 B5 B10 101.1(8)
B10 B4 B5 B10 0.000(1)
B9 B4 B5 B10 37.1(6)
B6 B4 B5 B6 0.000(2)
B3 B4 B5 B6 -38.7(6)
B10 B4 B5 B6 -139.8(7)
B9 B4 B5 B6 -102.7(7)
B3 B4 B6 C1 98.2(6)
B5 B4 B6 C1 -38.7(6)
B10 B4 B6 C1 -2.5(8)
B9 B4 B6 C1 60.5(8)
B3 B4 B6 C2 39.3(6)
B5 B4 B6 C2 -97.6(7)
B10 B4 B6 C2 -61.5(8)
B9 B4 B6 C2 1.6(8)
B3 B4 B6 B3 0.000(4)
B5 B4 B6 B3 -136.8(7)
B10 B4 B6 B3 -100.7(7)
B9 B4 B6 B3 -37.7(6)
B3 B4 B6 B5 136.8(7)
B5 B4 B6 B5 0.000(2)
B10 B4 B6 B5 36.1(6)
B9 B4 B6 B5 99.1(7)
C2 C1 B6 B4 -98.8(6)
B5 C1 B6 B4 40.1(6)
B11 C1 B6 B4 4.2(8)
B7 C1 B6 B4 -63.7(8)
S1 C1 B6 B4 153.8(5)
C2 C1 B6 C2 0.0
B5 C1 B6 C2 138.8(7)
B11 C1 B6 C2 102.9(6)
B7 C1 B6 C2 35.1(6)
S1 C1 B6 C2 -107.4(6)
C2 C1 B6 B3 -35.9(6)
B5 C1 B6 B3 102.9(7)
B11 C1 B6 B3 67.0(8)
B7 C1 B6 B3 -0.9(9)
S1 C1 B6 B3 -143.3(6)
C2 C1 B6 B5 -138.8(7)
B5 C1 B6 B5 0.0
B11 C1 B6 B5 -35.9(6)
B7 C1 B6 B5 -103.7(7)
S1 C1 B6 B5 113.8(6)
C1 C2 B6 B4 98.1(7)
B8 C2 B6 B4 -3.4(8)
B3 C2 B6 B4 -40.2(6)
B7 C2 B6 B4 63.4(7)
S2 C2 B6 B4 -153.6(5)
C1 C2 B6 C1 0.0
B8 C2 B6 C1 -101.5(7)
B3 C2 B6 C1 -138.3(7)
B7 C2 B6 C1 -34.7(6)
S2 C2 B6 C1 108.3(5)
C1 C2 B6 B3 138.3(7)
B8 C2 B6 B3 36.8(6)
B3 C2 B6 B3 0.000(2)
B7 C2 B6 B3 103.6(7)
S2 C2 B6 B3 -113.4(6)
C1 C2 B6 B5 35.1(5)
B8 C2 B6 B5 -66.4(7)
B3 C2 B6 B5 -103.2(7)
B7 C2 B6 B5 0.4(8)
S2 C2 B6 B5 143.4(5)
C2 B3 B6 B4 134.4(7)
B8 B3 B6 B4 99.9(8)
B4 B3 B6 B4 0.000(3)
B9 B3 B6 B4 37.0(6)
C2 B3 B6 C1 35.0(5)
B8 B3 B6 C1 0.6(9)
B4 B3 B6 C1 -99.3(7)
B9 B3 B6 C1 -62.3(8)
C2 B3 B6 C2 0.000(3)
B8 B3 B6 C2 -34.4(6)
B4 B3 B6 C2 -134.4(7)
B9 B3 B6 C2 -97.3(7)
C2 B3 B6 B5 95.4(6)
B8 B3 B6 B5 61.0(8)
B4 B3 B6 B5 -38.9(6)
B9 B3 B6 B5 -1.9(8)
C1 B5 B6 B4 -134.6(7)
B11 B5 B6 B4 -100.6(8)
B10 B5 B6 B4 -36.1(6)
B4 B5 B6 B4 0.000(2)
C1 B5 B6 C1 0.0
B11 B5 B6 C1 34.0(6)
B10 B5 B6 C1 98.4(7)
B4 B5 B6 C1 134.6(7)
C1 B5 B6 C2 -34.5(5)
B11 B5 B6 C2 -0.6(8)
B10 B5 B6 C2 63.9(7)
B4 B5 B6 C2 100.0(6)
C1 B5 B6 B3 -95.7(6)
B11 B5 B6 B3 -61.7(8)
B10 B5 B6 B3 2.7(8)
B4 B5 B6 B3 38.9(6)
C2 C1 B7 C2 0.000(1)
B5 C1 B7 C2 -103.1(6)
B11 C1 B7 C2 -140.1(6)
B6 C1 B7 C2 -35.2(6)
S1 C1 B7 C2 105.1(6)
C2 C1 B7 B12 99.1(6)
B5 C1 B7 B12 -4.0(8)
B11 C1 B7 B12 -41.0(6)
B6 C1 B7 B12 63.9(8)
S1 C1 B7 B12 -155.8(5)
C2 C1 B7 B8 35.9(5)
B5 C1 B7 B8 -67.1(8)
B11 C1 B7 B8 -104.2(7)
B6 C1 B7 B8 0.8(8)
S1 C1 B7 B8 141.1(6)
C2 C1 B7 B11 140.1(6)
B5 C1 B7 B11 37.1(6)
B11 C1 B7 B11 0.000(2)
B6 C1 B7 B11 104.9(7)
S1 C1 B7 B11 -114.8(7)
C1 C2 B7 C1 0.0
B8 C2 B7 C1 138.3(6)
B3 C2 B7 C1 101.4(7)
B6 C2 B7 C1 34.8(6)
S2 C2 B7 C1 -106.8(6)
C1 C2 B7 B12 -99.4(7)
B8 C2 B7 B12 38.9(6)
B3 C2 B7 B12 2.0(8)
B6 C2 B7 B12 -64.6(7)
S2 C2 B7 B12 153.8(5)
C1 C2 B7 B8 -138.3(6)
B8 C2 B7 B8 0.0
B3 C2 B7 B8 -36.8(6)
B6 C2 B7 B8 -103.5(6)
S2 C2 B7 B8 114.9(6)
C1 C2 B7 B11 -34.8(6)
B8 C2 B7 B11 103.5(7)
B3 C2 B7 B11 66.6(8)
B6 C2 B7 B11 0.0(8)
S2 C2 B7 B11 -141.6(6)
C1 C2 B8 B7 38.4(6)
B3 C2 B8 B7 141.0(7)
B7 C2 B8 B7 0.0
B6 C2 B8 B7 104.6(7)
S2 C2 B8 B7 -107.9(6)
C1 C2 B8 B12 -0.1(8)
B3 C2 B8 B12 102.6(7)
B7 C2 B8 B12 -38.4(6)
B6 C2 B8 B12 66.2(7)
S2 C2 B8 B12 -146.3(6)
C1 C2 B8 B9 -62.4(7)
B3 C2 B8 B9 40.3(6)
B7 C2 B8 B9 -100.8(7)
B6 C2 B8 B9 3.9(8)
S2 C2 B8 B9 151.3(6)
C1 C2 B8 B3 -102.7(7)
B3 C2 B8 B3 0.000(1)
B7 C2 B8 B3 -141.0(7)
B6 C2 B8 B3 -36.4(6)
S2 C2 B8 B3 111.1(7)
C1 B7 B8 C2 -35.3(5)
C2 B7 B8 C2 0.0
B12 B7 B8 C2 -136.2(7)
B11 B7 B8 C2 -97.1(7)
C1 B7 B8 B12 100.9(7)
C2 B7 B8 B12 136.2(7)
B12 B7 B8 B12 0.000(3)
B11 B7 B8 B12 39.2(6)
C1 B7 B8 B9 64.3(8)
C2 B7 B8 B9 99.6(7)
B12 B7 B8 B9 -36.7(6)
B11 B7 B8 B9 2.5(8)
C1 B7 B8 B3 -0.3(8)
C2 B7 B8 B3 35.0(6)
B12 B7 B8 B3 -101.3(7)
B11 B7 B8 B3 -62.1(8)
C2 B3 B8 C2 0.000(1)
B6 B3 B8 C2 35.2(6)
B4 B3 B8 C2 97.6(7)
B9 B3 B8 C2 134.9(7)
C2 B3 B8 B7 -35.3(6)
B6 B3 B8 B7 -0.2(9)
B4 B3 B8 B7 62.2(8)
B9 B3 B8 B7 99.6(7)
C2 B3 B8 B12 -98.6(6)
B6 B3 B8 B12 -63.4(8)
B4 B3 B8 B12 -1.0(8)
B9 B3 B8 B12 36.4(6)
C2 B3 B8 B9 -134.9(7)
B6 B3 B8 B9 -99.8(8)
B4 B3 B8 B9 -37.4(6)
B9 B3 B8 B9 0.000(2)
C2 B8 B9 B12 99.9(7)
B7 B8 B9 B12 36.6(6)
B12 B8 B9 B12 0.000(1)
B3 B8 B9 B12 139.4(7)
C2 B8 B9 B10 60.8(9)
B7 B8 B9 B10 -2.5(9)
B12 B8 B9 B10 -39.1(7)
B3 B8 B9 B10 100.3(8)
C2 B8 B9 B4 -2.7(9)
B7 B8 B9 B4 -66.0(8)
B12 B8 B9 B4 -102.6(7)
B3 B8 B9 B4 36.8(6)
C2 B8 B9 B3 -39.5(6)
B7 B8 B9 B3 -102.7(7)
B12 B8 B9 B3 -139.4(7)
B3 B8 B9 B3 0.000(2)
B6 B4 B9 B12 -62.9(9)
B3 B4 B9 B12 -100.4(7)
B5 B4 B9 B12 1.1(9)
B10 B4 B9 B12 38.4(7)
B6 B4 B9 B10 -101.2(7)
B3 B4 B9 B10 -138.8(7)
B5 B4 B9 B10 -37.3(6)
B10 B4 B9 B10 0.000(2)
B6 B4 B9 B8 0.7(9)
B3 B4 B9 B8 -36.9(6)
B5 B4 B9 B8 64.6(9)
B10 B4 B9 B8 101.9(7)
B6 B4 B9 B3 37.6(6)
B3 B4 B9 B3 0.000(3)
B5 B4 B9 B3 101.5(7)
B10 B4 B9 B3 138.8(7)
C2 B3 B9 B12 2.1(9)
B6 B3 B9 B12 65.1(8)
B8 B3 B9 B12 -36.5(6)
B4 B3 B9 B12 101.7(7)
C2 B3 B9 B10 -62.6(8)
B6 B3 B9 B10 0.3(8)
B8 B3 B9 B10 -101.3(7)
B4 B3 B9 B10 36.9(6)
C2 B3 B9 B8 38.6(6)
B6 B3 B9 B8 101.6(6)
B8 B3 B9 B8 0.000(2)
B4 B3 B9 B8 138.2(6)
C2 B3 B9 B4 -99.5(7)
B6 B3 B9 B4 -36.6(6)
B8 B3 B9 B4 -138.2(6)
B4 B3 B9 B4 0.000(3)
B12 B9 B10 B5 -100.2(7)
B8 B9 B10 B5 -61.6(9)
B4 B9 B10 B5 37.8(6)
B3 B9 B10 B5 1.3(9)
B12 B9 B10 B4 -138.0(7)
B8 B9 B10 B4 -99.3(7)
B4 B9 B10 B4 0.000(2)
B3 B9 B10 B4 -36.4(6)
B12 B9 B10 B11 -37.1(7)
B8 B9 B10 B11 1.5(10)
B4 B9 B10 B11 100.8(8)
B3 B9 B10 B11 64.4(9)
B12 B9 B10 B12 0.000(1)
B8 B9 B10 B12 38.6(7)
B4 B9 B10 B12 138.0(7)
B3 B9 B10 B12 101.5(7)
C1 B5 B10 B9 60.7(8)
B11 B5 B10 B9 100.7(7)
B6 B5 B10 B9 -2.5(9)
B4 B5 B10 B9 -38.0(6)
C1 B5 B10 B4 98.7(7)
B11 B5 B10 B4 138.7(7)
B6 B5 B10 B4 35.5(6)
B4 B5 B10 B4 0.000(1)
C1 B5 B10 B11 -40.0(6)
B11 B5 B10 B11 0.000(2)
B6 B5 B10 B11 -103.2(7)
B4 B5 B10 B11 -138.7(7)
C1 B5 B10 B12 -1.8(9)
B11 B5 B10 B12 38.2(6)
B6 B5 B10 B12 -65.0(8)
B4 B5 B10 B12 -100.5(7)
B6 B4 B10 B9 101.4(7)
B3 B4 B10 B9 37.2(6)
B5 B4 B10 B9 137.8(7)
B9 B4 B10 B9 0.000(2)
B6 B4 B10 B5 -36.5(6)
B3 B4 B10 B5 -100.6(7)
B5 B4 B10 B5 0.000(1)
B9 B4 B10 B5 -137.8(7)
B6 B4 B10 B11 0.2(9)
B3 B4 B10 B11 -63.9(8)
B5 B4 B10 B11 36.7(6)
B9 B4 B10 B11 -101.1(7)
B6 B4 B10 B12 64.3(8)
B3 B4 B10 B12 0.1(9)
B5 B4 B10 B12 100.7(7)
B9 B4 B10 B12 -37.1(6)
C2 C1 B11 B5 103.5(6)
B5 C1 B11 B5 0.000(2)
B7 C1 B11 B5 140.8(6)
B6 C1 B11 B5 35.8(6)
S1 C1 B11 B5 -110.6(6)
C2 C1 B11 B7 -37.4(6)
B5 C1 B11 B7 -140.8(6)
B7 C1 B11 B7 0.000(3)
B6 C1 B11 B7 -105.0(6)
S1 C1 B11 B7 108.5(6)
C2 C1 B11 B10 63.6(7)
B5 C1 B11 B10 -39.9(6)
B7 C1 B11 B10 101.0(7)
B6 C1 B11 B10 -4.0(8)
S1 C1 B11 B10 -150.5(6)
C2 C1 B11 B12 1.6(8)
B5 C1 B11 B12 -101.9(7)
B7 C1 B11 B12 38.9(6)
B6 C1 B11 B12 -66.1(7)
S1 C1 B11 B12 147.5(6)
C1 B5 B11 C1 0.000(2)
B10 B5 B11 C1 -134.2(7)
B6 B5 B11 C1 -34.2(6)
B4 B5 B11 C1 -96.9(7)
C1 B5 B11 B7 34.8(5)
B10 B5 B11 B7 -99.4(7)
B6 B5 B11 B7 0.6(9)
B4 B5 B11 B7 -62.1(8)
C1 B5 B11 B10 134.2(7)
B10 B5 B11 B10 0.000(1)
B6 B5 B11 B10 99.9(7)
B4 B5 B11 B10 37.3(7)
C1 B5 B11 B12 96.4(7)
B10 B5 B11 B12 -37.8(6)
B6 B5 B11 B12 62.1(8)
B4 B5 B11 B12 -0.5(9)
C1 B7 B11 C1 0.000(3)
C2 B7 B11 C1 34.1(5)
B12 B7 B11 C1 134.4(7)
B8 B7 B11 C1 95.7(6)
C1 B7 B11 B5 -34.4(6)
C2 B7 B11 B5 -0.3(8)
B12 B7 B11 B5 100.0(7)
B8 B7 B11 B5 61.3(8)
C1 B7 B11 B10 -97.3(7)
C2 B7 B11 B10 -63.3(8)
B12 B7 B11 B10 37.1(7)
B8 B7 B11 B10 -1.6(9)
C1 B7 B11 B12 -134.4(7)
C2 B7 B11 B12 -100.3(6)
B12 B7 B11 B12 0.000(4)
B8 B7 B11 B12 -38.7(6)
B9 B10 B11 C1 -61.9(8)
B5 B10 B11 C1 39.1(6)
B4 B10 B11 C1 2.2(8)
B12 B10 B11 C1 -98.3(7)
B9 B10 B11 B5 -101.0(8)
B5 B10 B11 B5 0.000(1)
B4 B10 B11 B5 -36.9(7)
B12 B10 B11 B5 -137.5(7)
B9 B10 B11 B7 0.1(9)
B5 B10 B11 B7 101.1(7)
B4 B10 B11 B7 64.1(8)
B12 B10 B11 B7 -36.4(6)
B9 B10 B11 B12 36.5(7)
B5 B10 B11 B12 137.5(7)
B4 B10 B11 B12 100.5(7)
B12 B10 B11 B12 0.000(3)
C1 B7 B12 B9 -60.4(8)
C2 B7 B12 B9 -0.6(8)
B8 B7 B12 B9 37.4(6)
B11 B7 B12 B9 -100.1(7)
C1 B7 B12 B8 -97.8(6)
C2 B7 B12 B8 -37.9(6)
B8 B7 B12 B8 0.000(3)
B11 B7 B12 B8 -137.4(7)
C1 B7 B12 B10 2.6(8)
C2 B7 B12 B10 62.5(8)
B8 B7 B12 B10 100.4(7)
B11 B7 B12 B10 -37.0(6)
C1 B7 B12 B11 39.6(6)
C2 B7 B12 B11 99.5(7)
B8 B7 B12 B11 137.4(7)
B11 B7 B12 B11 0.000(4)
B10 B9 B12 B7 99.7(7)
B8 B9 B12 B7 -37.2(6)
B4 B9 B12 B7 61.8(8)
B3 B9 B12 B7 -1.0(9)
B10 B9 B12 B8 136.9(7)
B8 B9 B12 B8 0.000(1)
B4 B9 B12 B8 99.0(7)
B3 B9 B12 B8 36.2(6)
B10 B9 B12 B10 0.000(1)
B8 B9 B12 B10 -136.9(7)
B4 B9 B12 B10 -37.9(7)
B3 B9 B12 B10 -100.7(8)
B10 B9 B12 B11 36.5(6)
B8 B9 B12 B11 -100.4(7)
B4 B9 B12 B11 -1.4(9)
B3 B9 B12 B11 -64.2(9)
C2 B8 B12 B7 38.8(6)
B7 B8 B12 B7 0.000(3)
B9 B8 B12 B7 138.6(7)
B3 B8 B12 B7 101.5(7)
C2 B8 B12 B9 -99.7(7)
B7 B8 B12 B9 -138.6(7)
B9 B8 B12 B9 0.0
B3 B8 B12 B9 -37.0(6)
C2 B8 B12 B10 -61.6(8)
B7 B8 B12 B10 -100.4(7)
B9 B8 B12 B10 38.1(6)
B3 B8 B12 B10 1.1(8)
C2 B8 B12 B11 1.0(8)
B7 B8 B12 B11 -37.8(6)
B9 B8 B12 B11 100.8(7)
B3 B8 B12 B11 63.7(8)
B9 B10 B12 B7 -101.7(7)
B5 B10 B12 B7 -0.5(9)
B4 B10 B12 B7 -63.9(8)
B11 B10 B12 B7 37.2(6)
B9 B10 B12 B9 0.000(1)
B5 B10 B12 B9 101.1(8)
B4 B10 B12 B9 37.7(6)
B11 B10 B12 B9 138.8(7)
B9 B10 B12 B8 -38.5(6)
B5 B10 B12 B8 62.7(8)
B4 B10 B12 B8 -0.7(8)
B11 B10 B12 B8 100.4(7)
B9 B10 B12 B11 -138.8(7)
B5 B10 B12 B11 -37.7(6)
B4 B10 B12 B11 -101.1(7)
B11 B10 B12 B11 0.000(3)
C1 B11 B12 B7 -39.4(6)
B5 B11 B12 B7 -100.3(7)
B7 B11 B12 B7 0.000(5)
B10 B11 B12 B7 -138.1(7)
C1 B11 B12 B9 62.1(8)
B5 B11 B12 B9 1.2(9)
B7 B11 B12 B9 101.6(7)
B10 B11 B12 B9 -36.6(7)
C1 B11 B12 B8 -1.5(8)
B5 B11 B12 B8 -62.5(8)
B7 B11 B12 B8 37.9(6)
B10 B11 B12 B8 -100.3(7)
C1 B11 B12 B10 98.7(7)
B5 B11 B12 B10 37.8(7)
B7 B11 B12 B10 138.1(7)
B10 B11 B12 B10 0.000(3)
N1 Mo1 C3 C4 -64.0(8)
C5 Mo1 C3 C4 -37.3(5)
C6 Mo1 C3 C4 -80.3(6)
C4 Mo1 C3 C4 0.0
C7 Mo1 C3 C4 -117.2(8)
S1 Mo1 C3 C4 39.0(6)
S2 Mo1 C3 C4 121.7(5)
I1 Mo1 C3 C4 -163.5(5)
N1 Mo1 C3 C7 53.3(8)
C5 Mo1 C3 C7 79.9(6)
C6 Mo1 C3 C7 37.0(6)
C4 Mo1 C3 C7 117.2(8)
C7 Mo1 C3 C7 0.000(2)
S1 Mo1 C3 C7 156.2(5)
S2 Mo1 C3 C7 -121.1(5)
I1 Mo1 C3 C7 -46.3(6)
C7 C3 C4 C5 -1.0(9)
Mo1 C3 C4 C5 61.4(5)
C7 C3 C4 Mo1 -62.5(6)
Mo1 C3 C4 Mo1 0.0
N1 Mo1 C4 C3 142.9(5)
C5 Mo1 C4 C3 117.2(8)
C6 Mo1 C4 C3 77.7(6)
C7 Mo1 C4 C3 36.3(5)
C3 Mo1 C4 C3 0.0
S1 Mo1 C4 C3 -142.4(6)
S2 Mo1 C4 C3 -65.7(6)
I1 Mo1 C4 C3 22.5(7)
N1 Mo1 C4 C5 25.8(7)
C5 Mo1 C4 C5 0.0
C6 Mo1 C4 C5 -39.5(5)
C7 Mo1 C4 C5 -80.8(6)
C3 Mo1 C4 C5 -117.2(8)
S1 Mo1 C4 C5 100.4(5)
S2 Mo1 C4 C5 177.1(5)
I1 Mo1 C4 C5 -94.7(6)
C3 C4 C5 C6 1.0(9)
Mo1 C4 C5 C6 66.4(5)
C3 C4 C5 Mo1 -65.5(6)
Mo1 C4 C5 Mo1 0.0
N1 Mo1 C5 C4 -159.0(5)
C6 Mo1 C5 C4 113.1(8)
C4 Mo1 C5 C4 0.0
C7 Mo1 C5 C4 75.4(6)
C3 Mo1 C5 C4 35.4(5)
S1 Mo1 C5 C4 -76.2(5)
S2 Mo1 C5 C4 -4.9(8)
I1 Mo1 C5 C4 115.6(5)
N1 Mo1 C5 C6 88.0(6)
C6 Mo1 C5 C6 0.000(2)
C4 Mo1 C5 C6 -113.1(8)
C7 Mo1 C5 C6 -37.6(5)
C3 Mo1 C5 C6 -77.6(6)
S1 Mo1 C5 C6 170.7(6)
S2 Mo1 C5 C6 -117.9(6)
I1 Mo1 C5 C6 2.6(7)
C4 C5 C6 C7 -0.5(9)
Mo1 C5 C6 C7 68.4(6)
C4 C5 C6 Mo1 -68.9(5)
Mo1 C5 C6 Mo1 0.000(1)
N1 Mo1 C6 C7 153.0(6)
C5 Mo1 C6 C7 -114.1(8)
C4 Mo1 C6 C7 -75.6(6)
C7 Mo1 C6 C7 0.000(4)
C3 Mo1 C6 C7 -36.0(5)
S1 Mo1 C6 C7 -125.2(5)
S2 Mo1 C6 C7 5.6(9)
I1 Mo1 C6 C7 67.9(6)
N1 Mo1 C6 C5 -92.9(6)
C5 Mo1 C6 C5 0.000(2)
C4 Mo1 C6 C5 38.5(5)
C7 Mo1 C6 C5 114.1(8)
C3 Mo1 C6 C5 78.1(6)
S1 Mo1 C6 C5 -11.1(7)
S2 Mo1 C6 C5 119.7(6)
I1 Mo1 C6 C5 -177.9(6)
C4 C3 C7 C6 0.7(10)
Mo1 C3 C7 C6 -61.8(6)
C4 C3 C7 Mo1 62.5(6)
Mo1 C3 C7 Mo1 0.000(1)
C5 C6 C7 C3 -0.1(10)
Mo1 C6 C7 C3 65.3(6)
C5 C6 C7 Mo1 -65.5(5)
Mo1 C6 C7 Mo1 0.000(2)
N1 Mo1 C7 C3 -148.9(5)
C5 Mo1 C7 C3 -77.9(6)
C6 Mo1 C7 C3 -117.0(9)
C4 Mo1 C7 C3 -35.9(5)
C3 Mo1 C7 C3 0.000(2)
S1 Mo1 C7 C3 -34.2(7)
S2 Mo1 C7 C3 66.4(6)
I1 Mo1 C7 C3 133.9(6)
N1 Mo1 C7 C6 -31.9(7)
C5 Mo1 C7 C6 39.1(6)
C6 Mo1 C7 C6 0.000(4)
C4 Mo1 C7 C6 81.0(6)
C3 Mo1 C7 C6 117.0(9)
S1 Mo1 C7 C6 82.8(7)
S2 Mo1 C7 C6 -176.6(6)
I1 Mo1 C7 C6 -109.1(6)
C12 N2 C8 C9 -97.3(44)
C10 N2 C8 C9 154.4(39)
C8 N2 C10 C11 -83.8(30)
C12 N2 C10 C11 155.7(26)
C8 N2 C12 C13 117.2(29)
C10 N2 C12 C13 -125.6(29)
